data_2003285
loop_
_publ_author_name
'Ayala, D. J.'
'Bombieri, G.'
'Perosino, T.'
'Stradi, R.'

_publ_section_title
;
 3-(5-Oxo-<small>L</small>-prolyl)-<small>L</small>-thiazolidine-4-carboxylic
 Acid
;
_journal_issue 3
_journal_name_full 'Acta Crystallographica Section C'
_journal_page_first 473
_journal_page_last 475
_journal_paper_doi 10.1107/S0108270194008280
_journal_volume 51
_journal_year 1995
_chemical_compound_source 'Chemical synthesis'
_chemical_formula_sum 'C9 H12 N2 O4 S'
_chemical_formula_weight 244.271
_space_group_IT_number 19
_symmetry_cell_setting orthorhombic
_symmetry_space_group_name_Hall 'P 2ac 2ab'
_symmetry_space_group_name_H-M 'P 21 21 21'
_atom_type_scat_source IntTabIV
_cell_angle_alpha 90
_cell_angle_beta 90
_cell_angle_gamma 90
_cell_formula_units_Z 4
_cell_length_a 5.593(1)
_cell_length_b 12.227(2)
_cell_length_c 15.705(7)
_cell_measurement_reflns_used 25
_cell_measurement_temperature 298
_cell_measurement_theta_max 15
_cell_measurement_theta_min 10
_cell_volume 1074.0(5)
_diffrn_measurement_device 'Enraf-Nonius CAD-4'
_diffrn_measurement_method \w-2\q
_diffrn_radiation_type MoK\a
_diffrn_radiation_wavelength 0.71069
_diffrn_reflns_av_R_equivalents 0.012
_diffrn_reflns_limit_h_max 6
_diffrn_reflns_limit_h_min -6
_diffrn_reflns_limit_k_max 14
_diffrn_reflns_limit_k_min -1
_diffrn_reflns_limit_l_max 18
_diffrn_reflns_limit_l_min -1
_diffrn_reflns_number 2424
_diffrn_reflns_theta_max 25
_diffrn_standards_decay_% 0
_diffrn_standards_interval_time 60
_diffrn_standards_number 3
_exptl_absorpt_coefficient_mu 0.25
_exptl_absorpt_correction_T_max 0.995
_exptl_absorpt_correction_T_min 0.8928
_exptl_absorpt_correction_type 'empirical \y scan'
_exptl_crystal_colour Colourless
_exptl_crystal_density_diffrn 1.51
_exptl_crystal_description 'Irregular prism'
_exptl_crystal_size_max 1.2
_exptl_crystal_size_mid 0.7
_exptl_crystal_size_min 0.2
_refine_diff_density_max 0.34
_refine_diff_density_min -0.60
_refine_ls_goodness_of_fit_obs 0.85
_refine_ls_hydrogen_treatment 'H atoms: see text'
_refine_ls_number_parameters 193
_refine_ls_number_reflns 1706
_refine_ls_R_factor_obs 0.0367
_refine_ls_shift/esd_max 0.03
_refine_ls_structure_factor_coef F
_refine_ls_weighting_details 'w= 1/[\s^2^(F~o~) + 0.003739(F~o~)^2^]'
_refine_ls_weighting_scheme calc
_refine_ls_wR_factor_obs 0.0409
_reflns_number_observed 1706
_reflns_number_total 1852
_reflns_observed_criterion I~net~>=2.5\s(I~net~)
_cod_data_source_file na1093.cif
_cod_data_source_block na1093a
_cod_depositor_comments
;
The following automatic conversions were performed:

'_refine_ls_weighting_scheme' value 'w= 1/[\s^2^(F~o~) +
0.003739(F~o~)^2^]' was changed to 'calc'. New tag
'_refine_ls_weighting_details' was created. The value of the new tag
was set to 'w= 1/[\s^2^(F~o~) + 0.003739(F~o~)^2^]'.

Automatic conversion script
Id: cif_fix_values 3143 2015-03-26 13:38:13Z robertas 
;
_cod_original_cell_volume 1074.1(6)
_cod_original_formula_sum 'C9 H12 N2 O4 S1'
_cod_database_code 2003285

loop_
_symmetry_equiv_pos_as_xyz
x,y,z
1/2-x,-y,1/2+z
-x,1/2+y,1/2-z
1/2+x,1/2-y,-z

loop_
_atom_site_label
_atom_site_fract_x
_atom_site_fract_y
_atom_site_fract_z
_atom_site_U_iso_or_equiv
S(1) .1915(2) -.25356(6) .09969(5) .0409(3)
S(2) .104(1) -.2091(5) .1212(3) .067(1)
O(4) .7023(3) .0378(1) .0147(1) .0408(5)
O(8) .7277(3) .2193(1) -.1951(1) .0436(5)
O(211) .2768(4) .0828(2) .1458(1) .0501(6)
O(212) .5668(4) .0541(1) .2392(1) .0564(6)
N(1) .4093(3) -.0817(1) .0454(1) .0282(5)
N(2) .5754(3) .0567(1) -.1536(1) .0302(5)
C(1) .3175(6) -.1675(2) .1798(2) .0503(9)
C(2) .4817(4) -.0846(2) .1356(1) .0299(6)
C(3) .1880(5) -.1398(2) .0260(2) .0389(7)
C(4) .5214(4) -.0117(2) -.0075(1) .0270(6)
C(5) .4026(4) .0116(2) -.0933(1) .0282(6)
C(6) .2270(4) .1084(2) -.0818(2) .0362(6)
C(7) .3859(5) .2081(2) -.0970(2) .0375(7)
C(8) .5825(4) .1651(2) -.1535(1) .0310(6)
C(21) .4505(4) .0260(2) .1786(1) .0329(6)
H(2) .688(6) .013(2) -.185(2) ?
H(11) .218 -.122 .227 ?
H(12) .388(6) -.215(3) .222(2) ?
H(21) .632(6) -.108(2) .141(2) ?
H(31) .180(5) -.177(2) -.030(2) ?
H(32) .072(7) -.096(3) -.027(2) ?
H(51) .341(5) -.062(2) -.115(2) ?
H(61) .152(6) .108(2) -.022(2) ?
H(62) .095(5) .100(2) -.126(2) ?
H(71) .464(6) .221(3) -.039(2) ?
H(72) .292(6) .269(2) -.129(2) ?
H(211) .27(1) .152(4) .171(3) ?

loop_
_geom_angle_atom_site_label_1
_geom_angle_atom_site_label_2
_geom_angle_atom_site_label_3
_geom_angle
_geom_angle_publ_flag
C(1) S(1) C(3) 90.10(10) yes
C(3) N(1) C(4) 125.1(2) yes
C(2) N(1) C(3) 115.0(2) yes
S(1) C(1) S(2) 26.9(2) no
S(1) C(1) C(2) 107.9(2) yes
C(1) C(2) C(21) 108.6(2) yes
S(2) C(3) N(1) 106.2(2) no
S(1) C(3) S(2) 26.0(2) no
N(1) C(4) C(5) 117.4(2) yes
N(2) C(5) C(4) 110.7(2) yes
N(2) C(5) C(6) 101.9(2) yes
C(6) C(7) C(8) 103.7(2) yes
O(8) C(8) C(7) 127.1(2) yes
O(212) C(21) C(2) 122.9(2) yes
O(211) C(21) O(212) 124.4(2) yes
C(1) S(2) C(3) 97.7(3) no
C(2) N(1) C(4) 118.7(2) yes
C(5) N(2) C(8) 113.3(2) yes
S(2) C(1) C(2) 113.6(3) no
N(1) C(2) C(1) 106.6(2) yes
N(1) C(2) C(21) 111.9(2) yes
S(1) C(3) N(1) 103.4(2) yes
O(4) C(4) N(1) 121.3(2) yes
O(4) C(4) C(5) 121.1(2) yes
C(4) C(5) C(6) 108.4(2) yes
C(5) C(6) C(7) 102.9(2) yes
N(2) C(8) C(7) 109.1(2) yes
O(8) C(8) N(2) 123.7(2) yes
O(211) C(21) C(2) 112.6(2) yes

loop_
_geom_bond_atom_site_label_1
_geom_bond_atom_site_label_2
_geom_bond_distance
_geom_bond_publ_flag
S(1) C(1) 1.785(3) yes
S(2) C(1) 1.592(6) no
O(4) C(4) 1.230(3) yes
O(211) C(21) 1.301(3) yes
N(1) C(2) 1.474(3) yes
N(1) C(4) 1.347(3) yes
N(2) C(8) 1.326(3) yes
C(2) C(21) 1.521(3) yes
C(5) C(6) 1.548(3) yes
C(7) C(8) 1.508(3) yes
S(1) C(3) 1.810(3) yes
S(2) C(3) 1.783(6) no
O(8) C(8) 1.235(3) yes
O(212) C(21) 1.203(3) yes
N(1) C(3) 1.460(3) yes
N(2) C(5) 1.462(3) yes
C(1) C(2) 1.533(4) yes
C(4) C(5) 1.529(3) yes
C(6) C(7) 1.528(3) yes
